data_2224304
loop_
_publ_author_name
'Chai, Lan-Qin'
'Yao, Jian'
'Gong, Shang-Sheng'

_publ_section_title Bis[(<i>E</i>)-4-bromo-2-(methoxyiminomethyl)phenolato-\k^2^<i>N</i>,<i>O</i>^1^]copper(II)
_journal_coeditor_code HY2253
_journal_issue 12
_journal_name_full 'Acta Crystallographica Section E'
_journal_page_first m1599
_journal_paper_doi 10.1107/S1600536809047989
_journal_volume 65
_journal_year 2009
_chemical_formula_iupac '[Cu (C8 H7 Br N O2)2]'
_chemical_formula_moiety 'C16 H14 Br2 Cu N2 O4'
_chemical_formula_sum 'C16 H14 Br2 Cu N2 O4'
_chemical_formula_weight 521.65
_chemical_name_systematic
;
Bis[(<i>E</i>)-4-bromo-2-(methoxyiminomethyl)phenolato-
\k^2^<i>N</i>,<i>O</i>^1^]copper(II)
;
_space_group_IT_number 15
_symmetry_cell_setting monoclinic
_symmetry_space_group_name_Hall '-C 2yc'
_symmetry_space_group_name_H-M 'C 1 2/c 1'
_atom_sites_solution_hydrogens geom
_atom_sites_solution_primary direct
_atom_sites_solution_secondary difmap
_audit_creation_method SHELXL-97
_cell_angle_alpha 90.00
_cell_angle_beta 117.453(2)
_cell_angle_gamma 90.00
_cell_formula_units_Z 4
_cell_length_a 24.691(3)
_cell_length_b 3.8623(5)
_cell_length_c 20.260(2)
_cell_measurement_reflns_used 1233
_cell_measurement_temperature 298(2)
_cell_measurement_theta_max 23.408
_cell_measurement_theta_min 2.169
_cell_volume 1714.5(3)
_computing_cell_refinement 'SAINT (Siemens, 1996)'
_computing_data_collection 'SMART (Siemens, 1996)'
_computing_data_reduction 'SAINT (Siemens, 1996)'
_computing_molecular_graphics 'SHELXTL (Sheldrick, 2008) and Mercury (Macrae <i>et al.</i>,  2006)'
_computing_publication_material 'SHELXTL (Sheldrick, 2008)'
_computing_structure_refinement 'SHELXL97 (Sheldrick, 2008)'
_computing_structure_solution 'SHELXS97 (Sheldrick, 2008)'
_diffrn_ambient_temperature 298(2)
_diffrn_measured_fraction_theta_full 0.999
_diffrn_measured_fraction_theta_max 0.999
_diffrn_measurement_device_type 'Siemens SMART 1000 CCD'
_diffrn_measurement_method '\f and \w'
_diffrn_radiation_monochromator graphite
_diffrn_radiation_source 'fine-focus sealed tube'
_diffrn_radiation_type MoK\a
_diffrn_radiation_wavelength 0.71073
_diffrn_reflns_av_R_equivalents 0.0402
_diffrn_reflns_av_sigmaI/netI 0.0510
_diffrn_reflns_limit_h_max 28
_diffrn_reflns_limit_h_min -21
_diffrn_reflns_limit_k_max 4
_diffrn_reflns_limit_k_min -4
_diffrn_reflns_limit_l_max 23
_diffrn_reflns_limit_l_min -24
_diffrn_reflns_number 3981
_diffrn_reflns_theta_full 25.01
_diffrn_reflns_theta_max 25.01
_diffrn_reflns_theta_min 1.86
_exptl_absorpt_coefficient_mu 5.959
_exptl_absorpt_correction_T_max 0.5602
_exptl_absorpt_correction_T_min 0.1991
_exptl_absorpt_correction_type multi-scan
_exptl_absorpt_process_details '(SADABS; Sheldrick, 1996)'
_exptl_crystal_colour dark-brown
_exptl_crystal_density_diffrn 2.021
_exptl_crystal_density_method 'not measured'
_exptl_crystal_description needle-like
_exptl_crystal_F_000 1020
_exptl_crystal_size_max 0.40
_exptl_crystal_size_mid 0.12
_exptl_crystal_size_min 0.11
_refine_diff_density_max 0.544
_refine_diff_density_min -0.403
_refine_ls_extinction_method none
_refine_ls_goodness_of_fit_ref 1.035
_refine_ls_hydrogen_treatment constr
_refine_ls_matrix_type full
_refine_ls_number_parameters 116
_refine_ls_number_reflns 1521
_refine_ls_number_restraints 0
_refine_ls_restrained_S_all 1.035
_refine_ls_R_factor_all 0.0500
_refine_ls_R_factor_gt 0.0315
_refine_ls_shift/su_max 0.000
_refine_ls_shift/su_mean 0.000
_refine_ls_structure_factor_coef Fsqd
_refine_ls_weighting_details 'calc w=1/[\s^2^(Fo^2^)+(0.0126P)^2^] where P=(Fo^2^+2Fc^2^)/3'
_refine_ls_weighting_scheme calc
_refine_ls_wR_factor_gt 0.0505
_refine_ls_wR_factor_ref 0.0532
_reflns_number_gt 1128
_reflns_number_total 1521
_reflns_threshold_expression I>2\s(I)
_cod_data_source_file hy2253.cif
_cod_data_source_block I
_cod_depositor_comments
;
The following automatic conversions were performed:
'_symmetry_cell_setting' value 'Monoclinic' changed to 'monoclinic'
according to '/home/saulius/struct/CIF-dictionaries/cif_core.dic'
dictionary named 'cif_core.dic' version 2.4.1 from 2010-06-29.

Automatic conversion script
Id: cif_fix_enum 1527 2010-12-29 10:47:43Z saulius 

The following automatic conversions were performed:

'_symmetry_cell_setting' value 'Monoclinic' changed to 'monoclinic'
according to /home/saulius/struct/CIF-dictionaries/cif_core.dic
dictionary named 'cif_core.dic' version 2.4.1 from 2010-06-29.

Automatic conversion script
Id: cif_fix_values 1715 2011-07-08 13:25:40Z adriana 
;
_cod_original_cell_volume 1714.4(3)
_cod_original_sg_symbol_H-M 'C 2/c'
_cod_database_code 2224304
_cod_database_fobs_code 2224304

loop_
_symmetry_equiv_pos_as_xyz
'x, y, z'
'-x, y, -z+1/2'
'x+1/2, y+1/2, z'
'-x+1/2, y+1/2, -z+1/2'
'-x, -y, -z'
'x, -y, z-1/2'
'-x+1/2, -y+1/2, -z'
'x+1/2, -y+1/2, z-1/2'

loop_
_atom_site_type_symbol
_atom_site_label
_atom_site_fract_x
_atom_site_fract_y
_atom_site_fract_z
_atom_site_U_iso_or_equiv
_atom_site_adp_type
_atom_site_calc_flag
_atom_site_refinement_flags
_atom_site_occupancy
_atom_site_disorder_assembly
_atom_site_disorder_group
Cu Cu1 0.5000 0.5000 0.5000 0.0478(2) Uani d S 1 . .
Br Br1 0.169435(18) 0.60817(11) 0.35138(2) 0.04703(16) Uani d . 1 . .
N N1 0.46014(14) 0.4521(8) 0.56593(15) 0.0359(8) Uani d . 1 . .
O O1 0.48859(12) 0.2994(7) 0.63799(13) 0.0454(7) Uani d . 1 . .
O O2 0.43631(11) 0.8108(7) 0.43906(13) 0.0459(8) Uani d . 1 . .
C C1 0.54119(19) 0.4966(11) 0.6868(2) 0.0563(13) Uani d . 1 . .
H H1A 0.5672 0.5306 0.6638 0.084 Uiso calc R 1 . .
H H1B 0.5632 0.3737 0.7328 0.084 Uiso calc R 1 . .
H H1C 0.5284 0.7173 0.6964 0.084 Uiso calc R 1 . .
C C2 0.40218(17) 0.4722(9) 0.54291(19) 0.0353(10) Uani d . 1 . .
H H2 0.3870 0.3956 0.5747 0.042 Uiso calc R 1 . .
C C3 0.35910(16) 0.6052(9) 0.47123(18) 0.0303(9) Uani d . 1 . .
C C4 0.37870(17) 0.7699(10) 0.42340(19) 0.0337(10) Uani d . 1 . .
C C5 0.33223(17) 0.9004(10) 0.35507(19) 0.0357(10) Uani d . 1 . .
H H5 0.3434 1.0184 0.3232 0.043 Uiso calc R 1 . .
C C6 0.27127(17) 0.8574(9) 0.33473(19) 0.0358(10) Uani d . 1 . .
H H6 0.2418 0.9423 0.2894 0.043 Uiso calc R 1 . .
C C7 0.25404(16) 0.6861(9) 0.3825(2) 0.0308(9) Uani d . 1 . .
C C8 0.29692(16) 0.5679(9) 0.45035(19) 0.0323(9) Uani d . 1 . .
H H8 0.2847 0.4628 0.4826 0.039 Uiso calc R 1 . .

loop_
_atom_site_aniso_label
_atom_site_aniso_U_11
_atom_site_aniso_U_22
_atom_site_aniso_U_33
_atom_site_aniso_U_12
_atom_site_aniso_U_13
_atom_site_aniso_U_23
Cu1 0.0365(4) 0.0708(6) 0.0413(4) 0.0207(4) 0.0224(4) 0.0218(4)
Br1 0.0330(3) 0.0476(3) 0.0530(3) -0.0031(2) 0.0134(2) -0.0005(2)
N1 0.035(2) 0.044(2) 0.0273(18) 0.0067(17) 0.0131(15) 0.0089(15)
O1 0.0378(17) 0.057(2) 0.0334(15) 0.0074(14) 0.0095(13) 0.0140(14)
O2 0.0311(17) 0.064(2) 0.0454(16) 0.0148(15) 0.0198(13) 0.0245(14)
C1 0.057(3) 0.060(3) 0.037(2) 0.003(2) 0.009(2) -0.001(2)
C2 0.038(3) 0.036(3) 0.036(2) 0.001(2) 0.020(2) 0.0039(18)
C3 0.034(2) 0.032(2) 0.026(2) 0.0051(19) 0.0140(18) 0.0016(19)
C4 0.034(2) 0.037(2) 0.030(2) 0.007(2) 0.015(2) 0.0004(19)
C5 0.043(3) 0.036(2) 0.033(2) 0.008(2) 0.0216(19) 0.004(2)
C6 0.036(3) 0.038(3) 0.027(2) 0.009(2) 0.0097(19) 0.003(2)
C7 0.031(2) 0.024(2) 0.036(2) 0.0008(18) 0.0148(19) -0.0039(18)
C8 0.039(2) 0.032(2) 0.034(2) 0.000(2) 0.0224(19) 0.0001(19)

loop_
_atom_type_symbol
_atom_type_description
_atom_type_scat_dispersion_real
_atom_type_scat_dispersion_imag
_atom_type_scat_source
C C 0.0033 0.0016 'International Tables Vol C Tables 4.2.6.8 and 6.1.1.4'
H H 0.0000 0.0000 'International Tables Vol C Tables 4.2.6.8 and 6.1.1.4'
O O 0.0106 0.0060 'International Tables Vol C Tables 4.2.6.8 and 6.1.1.4'
N N 0.0061 0.0033 'International Tables Vol C Tables 4.2.6.8 and 6.1.1.4'
Cu Cu 0.3201 1.2651 'International Tables Vol C Tables 4.2.6.8 and 6.1.1.4'
Br Br -0.2901 2.4595 'International Tables Vol C Tables 4.2.6.8 and 6.1.1.4'

loop_
_geom_angle_atom_site_label_1
_geom_angle_atom_site_label_2
_geom_angle_atom_site_label_3
_geom_angle_site_symmetry_1
_geom_angle_site_symmetry_3
_geom_angle
_geom_angle_publ_flag
O2 Cu1 O2 5_666 . 180.000(2) ?
O2 Cu1 N1 5_666 . 91.27(11) ?
O2 Cu1 N1 . . 88.73(11) ?
O2 Cu1 N1 5_666 5_666 88.73(11) ?
O2 Cu1 N1 . 5_666 91.27(11) ?
N1 Cu1 N1 . 5_666 180.0000(10) ?
C2 N1 O1 . . 109.7(3) ?
C2 N1 Cu1 . . 124.0(2) ?
O1 N1 Cu1 . . 124.1(2) ?
N1 O1 C1 . . 110.4(3) ?
C4 O2 Cu1 . . 123.8(2) ?
O1 C1 H1A . . 109.5 ?
O1 C1 H1B . . 109.5 ?
H1A C1 H1B . . 109.5 ?
O1 C1 H1C . . 109.5 ?
H1A C1 H1C . . 109.5 ?
H1B C1 H1C . . 109.5 ?
N1 C2 C3 . . 124.5(3) ?
N1 C2 H2 . . 117.7 ?
C3 C2 H2 . . 117.7 ?
C8 C3 C4 . . 120.8(3) ?
C8 C3 C2 . . 117.7(3) ?
C4 C3 C2 . . 121.5(3) ?
O2 C4 C3 . . 124.1(3) ?
O2 C4 C5 . . 119.3(3) ?
C3 C4 C5 . . 116.6(3) ?
C6 C5 C4 . . 122.0(4) ?
C6 C5 H5 . . 119.0 ?
C4 C5 H5 . . 119.0 ?
C5 C6 C7 . . 119.5(3) ?
C5 C6 H6 . . 120.2 ?
C7 C6 H6 . . 120.2 ?
C8 C7 C6 . . 120.9(4) ?
C8 C7 Br1 . . 120.0(3) ?
C6 C7 Br1 . . 119.0(3) ?
C7 C8 C3 . . 120.1(3) ?
C7 C8 H8 . . 120.0 ?
C3 C8 H8 . . 120.0 ?

loop_
_geom_bond_atom_site_label_1
_geom_bond_atom_site_label_2
_geom_bond_site_symmetry_2
_geom_bond_distance
_geom_bond_publ_flag
Cu1 O2 . 1.910(2) y
Cu1 N1 . 2.000(3) y
Br1 C7 . 1.907(4) ?
N1 C2 . 1.287(4) ?
N1 O1 . 1.424(3) ?
O1 C1 . 1.435(4) ?
O2 C4 . 1.316(4) ?
C1 H1A . 0.9600 ?
C1 H1B . 0.9600 ?
C1 H1C . 0.9600 ?
C2 C3 . 1.442(5) ?
C2 H2 . 0.9300 ?
C3 C8 . 1.399(5) ?
C3 C4 . 1.418(5) ?
C4 C5 . 1.422(5) ?
C5 C6 . 1.375(5) ?
C5 H5 . 0.9300 ?
C6 C7 . 1.391(5) ?
C6 H6 . 0.9300 ?
C7 C8 . 1.370(5) ?
C8 H8 . 0.9300 ?

loop_
_geom_hbond_atom_site_label_D
_geom_hbond_atom_site_label_H
_geom_hbond_atom_site_label_A
_geom_hbond_site_symmetry_A
_geom_hbond_distance_DH
_geom_hbond_distance_HA
_geom_hbond_distance_DA
_geom_hbond_angle_DHA
_geom_hbond_publ_flag
C1 H1C O1 1_565 0.96 2.52 3.328(5) 142 y

loop_
_geom_torsion_atom_site_label_1
_geom_torsion_atom_site_label_2
_geom_torsion_atom_site_label_3
_geom_torsion_atom_site_label_4
_geom_torsion_site_symmetry_1
_geom_torsion_site_symmetry_2
_geom_torsion_site_symmetry_3
_geom_torsion_site_symmetry_4
_geom_torsion
_geom_torsion_publ_flag
O2 Cu1 N1 C2 5_666 . . . -148.5(3) ?
O2 Cu1 N1 C2 . . . . 31.5(3) ?
O2 Cu1 N1 O1 5_666 . . . 13.2(3) ?
O2 Cu1 N1 O1 . . . . -166.8(3) ?
C2 N1 O1 C1 . . . . -133.0(3) ?
Cu1 N1 O1 C1 . . . . 63.0(3) ?
N1 Cu1 O2 C4 . . . . -38.8(3) ?
N1 Cu1 O2 C4 5_666 . . . 141.2(3) ?
O1 N1 C2 C3 . . . . -178.3(3) ?
Cu1 N1 C2 C3 . . . . -14.3(5) ?
N1 C2 C3 C8 . . . . 171.7(3) ?
N1 C2 C3 C4 . . . . -8.6(6) ?
Cu1 O2 C4 C3 . . . . 29.8(5) ?
Cu1 O2 C4 C5 . . . . -151.0(3) ?
C8 C3 C4 O2 . . . . -179.3(3) ?
C2 C3 C4 O2 . . . . 1.1(6) ?
C8 C3 C4 C5 . . . . 1.5(5) ?
C2 C3 C4 C5 . . . . -178.1(3) ?
O2 C4 C5 C6 . . . . 178.2(3) ?
C3 C4 C5 C6 . . . . -2.6(5) ?
C4 C5 C6 C7 . . . . 1.0(6) ?
C5 C6 C7 C8 . . . . 1.8(5) ?
C5 C6 C7 Br1 . . . . -176.9(3) ?
C6 C7 C8 C3 . . . . -2.8(5) ?
Br1 C7 C8 C3 . . . . 175.9(3) ?
C4 C3 C8 C7 . . . . 1.1(5) ?
C2 C3 C8 C7 . . . . -179.2(3) ?
